data_4501152
loop_
_publ_author_name
'Xie, Yi-Ming'
'Yu, Rong-Ming'
'Wu, Xiao-Yuan'
'Wang, Fei'
'Zhang, Jian'
'Lu, Can-Zhong'

_publ_section_title
;
 Synthesis, Structure, and Magnetic Properties of a Novel
 Polyoxometalate--Organic Framework with Unusual (5,6)-Connected Topology
;
_journal_issue 11
_journal_name_full 'Crystal Growth &amp; Design'
_journal_page_first 4739
_journal_paper_doi 10.1021/cg200791k
_journal_volume 11
_journal_year 2011
_chemical_formula_moiety 'C40 H56 Cu4 Mo6 N16 O22'
_chemical_formula_sum 'C40 H56 Cu4 Mo6 N16 O22'
_chemical_formula_weight 1942.81
_chemical_name_systematic
; 
 ? 
;
_space_group_IT_number 14
_symmetry_cell_setting monoclinic
_symmetry_space_group_name_Hall '-P 2ybc'
_symmetry_space_group_name_H-M 'P 1 21/c 1'
_atom_sites_solution_hydrogens geom
_atom_sites_solution_primary direct
_atom_sites_solution_secondary difmap
_audit_creation_method SHELXL-97
_cell_angle_alpha 90.00
_cell_angle_beta 93.075(9)
_cell_angle_gamma 90.00
_cell_formula_units_Z 2
_cell_length_a 8.392(4)
_cell_length_b 12.451(6)
_cell_length_c 29.364(14)
_cell_measurement_reflns_used 6632
_cell_measurement_temperature 293(2)
_cell_measurement_theta_max 27.4797
_cell_measurement_theta_min 3.0412
_cell_volume 3064(3)
_computing_cell_refinement 'CrystalClear (Rigaku Inc., 2007)'
_computing_data_collection 'CrystalClear (Rigaku Inc., 2007)'
_computing_data_reduction 'CrystalClear (Rigaku Inc., 2007)'
_computing_structure_refinement 'SHELXL-97 (Sheldrick, 1997)'
_computing_structure_solution 'SHELXS-97 (Sheldrick, 1990)'
_diffrn_ambient_temperature 293(2)
_diffrn_detector_area_resol_mean 14.6306
_diffrn_measured_fraction_theta_full 0.999
_diffrn_measured_fraction_theta_max 0.999
_diffrn_measurement_device_type 'Mercury70 '
_diffrn_measurement_method CCD_Profile_fitting
_diffrn_radiation_monochromator graphite
_diffrn_radiation_source 'fine-focus sealed tube'
_diffrn_radiation_type MoK\a
_diffrn_radiation_wavelength 0.71073
_diffrn_reflns_av_R_equivalents 0.0891
_diffrn_reflns_av_sigmaI/netI 0.0926
_diffrn_reflns_limit_h_max 10
_diffrn_reflns_limit_h_min -10
_diffrn_reflns_limit_k_max 16
_diffrn_reflns_limit_k_min -13
_diffrn_reflns_limit_l_max 38
_diffrn_reflns_limit_l_min -37
_diffrn_reflns_number 23011
_diffrn_reflns_theta_full 27.48
_diffrn_reflns_theta_max 27.48
_diffrn_reflns_theta_min 2.15
_exptl_absorpt_coefficient_mu 2.627
_exptl_absorpt_correction_T_max 0.7791
_exptl_absorpt_correction_T_min 0.6216
_exptl_absorpt_correction_type multi-scan
_exptl_crystal_colour Blue
_exptl_crystal_density_diffrn 2.106
_exptl_crystal_density_method 'not measured'
_exptl_crystal_description Prism
_exptl_crystal_F_000 1904
_exptl_crystal_size_max 0.20
_exptl_crystal_size_mid 0.10
_exptl_crystal_size_min 0.10
_refine_diff_density_max 1.470
_refine_diff_density_min -1.287
_refine_diff_density_rms 0.201
_refine_ls_extinction_method none
_refine_ls_goodness_of_fit_ref 1.040
_refine_ls_hydrogen_treatment constr
_refine_ls_matrix_type full
_refine_ls_number_parameters 397
_refine_ls_number_reflns 7014
_refine_ls_number_restraints 0
_refine_ls_restrained_S_all 1.040
_refine_ls_R_factor_all 0.0983
_refine_ls_R_factor_gt 0.0758
_refine_ls_shift/su_max 0.001
_refine_ls_shift/su_mean 0.000
_refine_ls_structure_factor_coef Fsqd
_refine_ls_weighting_details 'calc w=1/[\s^2^(Fo^2^)+(0.1000P)^2^+14.0476P] where P=(Fo^2^+2Fc^2^)/3'
_refine_ls_weighting_scheme calc
_refine_ls_wR_factor_gt 0.1885
_refine_ls_wR_factor_ref 0.2078
_reflns_number_gt 5560
_reflns_number_total 7014
_reflns_threshold_expression >2sigma(I)
_cod_data_source_file cg200791k_si_001.cif
_cod_data_source_block m
_cod_depositor_comments
;
The following automatic conversions were performed:

'_exptl_absorpt_correction_type' value 'Multi-scan' changed to
'multi-scan' according to
/home/saulius/struct/CIF-dictionaries/cif_core.dic dictionary named
'cif_core.dic' version 2.4.1 from 2010-06-29.

Automatic conversion script
Id: cif_fix_values 1715 2011-07-08 13:25:40Z adriana 
;
_cod_original_cell_volume 3064(2)
_cod_original_sg_symbol_H-M P2(1)/c
_cod_database_code 4501152

loop_
_symmetry_equiv_pos_as_xyz
'x, y, z'
'-x, y+1/2, -z+1/2'
'-x, -y, -z'
'x, -y-1/2, z-1/2'

loop_
_atom_site_label
_atom_site_type_symbol
_atom_site_fract_x
_atom_site_fract_y
_atom_site_fract_z
_atom_site_U_iso_or_equiv
_atom_site_adp_type
_atom_site_occupancy
_atom_site_symmetry_multiplicity
_atom_site_calc_flag
_atom_site_refinement_flags
Mo1 Mo 0.32086(9) 0.42340(6) 0.48589(3) 0.0242(2) Uani 1 1 d .
Mo2 Mo 0.20689(9) 0.67148(6) 0.44263(3) 0.0269(2) Uani 1 1 d .
Mo3 Mo 0.52889(9) 0.46854(6) 0.61543(3) 0.0242(2) Uani 1 1 d .
Cu1 Cu -0.14158(13) 0.64399(9) 0.35920(4) 0.0283(3) Uani 1 1 d .
Cu2 Cu 0.32304(12) 0.62067(9) 0.55581(3) 0.0259(3) Uani 1 1 d .
O1 O 0.1428(8) 0.3672(6) 0.4975(2) 0.0361(15) Uani 1 1 d .
O2 O 0.4440(7) 0.3162(5) 0.4766(2) 0.0274(13) Uani 1 1 d .
O3 O 0.1780(8) 0.8012(5) 0.4568(2) 0.0365(15) Uani 1 1 d .
O4 O 0.3900(8) 0.6746(5) 0.4122(2) 0.0338(15) Uani 1 1 d .
O5 O 0.3653(8) 0.3937(5) 0.6322(2) 0.0353(15) Uani 1 1 d .
O6 O 0.6557(8) 0.4730(6) 0.6631(2) 0.0369(16) Uani 1 1 d .
O7 O 0.2879(7) 0.4815(5) 0.4273(2) 0.0258(13) Uani 1 1 d .
O8 O 0.0477(8) 0.6333(6) 0.4060(2) 0.0362(16) Uani 1 1 d .
O9 O 0.2172(7) 0.5977(5) 0.4969(2) 0.0301(14) Uani 1 1 d .
O10 O 0.4162(7) 0.4785(5) 0.5404(2) 0.0303(14) Uani 1 1 d .
O11 O 0.4466(7) 0.6014(5) 0.6123(2) 0.0286(13) Uani 1 1 d .
N1 N -0.1872(8) 0.7932(6) 0.3802(3) 0.0267(16) Uani 1 1 d .
N2 N -0.3172(10) 0.8031(7) 0.4054(3) 0.0368(19) Uani 1 1 d .
H2A H -0.3841 0.7520 0.4095 0.044 Uiso 1 1 calc R
N3 N -0.0351(9) 0.6924(7) 0.3002(3) 0.0323(17) Uani 1 1 d .
N4 N 0.1113(10) 0.6581(7) 0.2914(3) 0.038(2) Uani 1 1 d .
H4A H 0.1643 0.6123 0.3081 0.046 Uiso 1 1 calc R
N5 N 0.0984(10) 0.9913(6) 0.1566(2) 0.0315(17) Uani 1 1 d .
N6 N -0.0217(9) 0.9332(6) 0.1356(3) 0.0302(17) Uani 1 1 d .
H6D H -0.0703 0.9503 0.1101 0.036 Uiso 1 1 calc R
N7 N -0.2195(10) 1.2491(6) 0.4293(3) 0.0337(18) Uani 1 1 d .
N8 N -0.0694(9) 1.2230(7) 0.4483(3) 0.0357(18) Uani 1 1 d .
H8A H -0.0051 1.2685 0.4615 0.043 Uiso 1 1 calc R
C1 C 0.0417(12) 0.9090(8) 0.3604(4) 0.042(2) Uani 1 1 d .
H1A H 0.0755 0.8463 0.3445 0.063 Uiso 1 1 calc R
H1B H 0.1224 0.9289 0.3833 0.063 Uiso 1 1 calc R
H1C H 0.0250 0.9671 0.3392 0.063 Uiso 1 1 calc R
C2 C -0.1108(11) 0.8854(8) 0.3827(3) 0.033(2) Uani 1 1 d .
C3 C -0.1981(11) 0.9580(8) 0.4091(4) 0.035(2) Uani 1 1 d .
C4 C -0.3291(11) 0.8994(7) 0.4229(4) 0.033(2) Uani 1 1 d .
C5 C -0.4586(14) 0.9292(9) 0.4524(4) 0.050(3) Uani 1 1 d .
H5A H -0.5302 0.8695 0.4548 0.075 Uiso 1 1 calc R
H5B H -0.5159 0.9896 0.4395 0.075 Uiso 1 1 calc R
H5C H -0.4141 0.9477 0.4822 0.075 Uiso 1 1 calc R
C6 C 0.3244(14) 0.6759(12) 0.2375(5) 0.068(4) Uani 1 1 d .
H6A H 0.3770 0.6258 0.2581 0.103 Uiso 1 1 calc R
H6B H 0.3873 0.7401 0.2361 0.103 Uiso 1 1 calc R
H6C H 0.3118 0.6445 0.2077 0.103 Uiso 1 1 calc R
C7 C 0.1664(11) 0.7026(8) 0.2539(3) 0.032(2) Uani 1 1 d .
C8 C 0.0460(10) 0.7700(8) 0.2366(3) 0.030(2) Uani 1 1 d .
C9 C -0.0773(11) 0.7594(8) 0.2666(3) 0.036(2) Uani 1 1 d .
C10 C -0.2340(13) 0.8149(10) 0.2641(4) 0.048(3) Uani 1 1 d .
H10A H -0.2953 0.7919 0.2890 0.073 Uiso 1 1 calc R
H10B H -0.2904 0.7975 0.2357 0.073 Uiso 1 1 calc R
H10C H -0.2176 0.8911 0.2659 0.073 Uiso 1 1 calc R
C11 C -0.1828(13) 0.7688(8) 0.1440(4) 0.041(2) Uani 1 1 d .
H11A H -0.2324 0.7937 0.1157 0.062 Uiso 1 1 calc R
H11B H -0.2613 0.7641 0.1665 0.062 Uiso 1 1 calc R
H11C H -0.1369 0.6992 0.1396 0.062 Uiso 1 1 calc R
C12 C -0.0536(11) 0.8463(7) 0.1600(3) 0.0289(19) Uani 1 1 d .
C13 C 0.0505(11) 0.8457(7) 0.1981(3) 0.0261(18) Uani 1 1 d .
C14 C 0.1433(10) 0.9379(8) 0.1942(4) 0.035(2) Uani 1 1 d .
C15 C 0.2724(14) 0.9756(10) 0.2272(4) 0.050(3) Uani 1 1 d .
H15A H 0.3163 1.0414 0.2164 0.075 Uiso 1 1 calc R
H15B H 0.3547 0.9221 0.2300 0.075 Uiso 1 1 calc R
H15C H 0.2292 0.9874 0.2564 0.075 Uiso 1 1 calc R
C16 C 0.1180(12) 1.0752(9) 0.4626(4) 0.049(3) Uani 1 1 d .
H16A H 0.1803 1.1323 0.4764 0.073 Uiso 1 1 calc R
H16B H 0.1751 1.0437 0.4384 0.073 Uiso 1 1 calc R
H16C H 0.0986 1.0215 0.4851 0.073 Uiso 1 1 calc R
C17 C -0.0369(11) 1.1187(8) 0.4436(3) 0.034(2) Uani 1 1 d .
C18 C -0.1667(11) 1.0727(8) 0.4205(3) 0.034(2) Uani 1 1 d .
C19 C -0.2770(11) 1.1556(7) 0.4117(3) 0.032(2) Uani 1 1 d .
C20 C -0.4383(11) 1.1526(9) 0.3886(4) 0.041(2) Uani 1 1 d .
H20A H -0.4831 1.2236 0.3878 0.061 Uiso 1 1 calc R
H20B H -0.5055 1.1055 0.4049 0.061 Uiso 1 1 calc R
H20C H -0.4309 1.1267 0.3579 0.061 Uiso 1 1 calc R

loop_
_atom_site_aniso_label
_atom_site_aniso_U_11
_atom_site_aniso_U_22
_atom_site_aniso_U_33
_atom_site_aniso_U_23
_atom_site_aniso_U_13
_atom_site_aniso_U_12
Mo1 0.0225(4) 0.0211(4) 0.0283(4) -0.0029(3) -0.0048(3) -0.0008(3)
Mo2 0.0251(4) 0.0232(4) 0.0317(4) -0.0046(3) -0.0052(3) 0.0048(3)
Mo3 0.0228(4) 0.0186(4) 0.0309(4) 0.0008(3) -0.0010(3) 0.0016(3)
Cu1 0.0252(5) 0.0208(6) 0.0386(6) -0.0055(4) 0.0000(5) 0.0005(4)
Cu2 0.0269(6) 0.0239(6) 0.0264(5) -0.0037(4) -0.0044(4) 0.0015(4)
O1 0.025(3) 0.039(4) 0.044(4) -0.011(3) 0.002(3) -0.006(3)
O2 0.026(3) 0.031(4) 0.025(3) -0.004(3) 0.001(2) 0.004(3)
O3 0.040(4) 0.026(4) 0.042(4) -0.003(3) -0.006(3) 0.005(3)
O4 0.032(3) 0.024(4) 0.046(4) -0.002(3) 0.008(3) 0.003(3)
O5 0.037(4) 0.031(4) 0.039(4) -0.016(3) 0.006(3) -0.005(3)
O6 0.035(4) 0.040(4) 0.035(4) 0.004(3) -0.011(3) 0.003(3)
O7 0.025(3) 0.023(3) 0.029(3) -0.003(2) 0.000(2) 0.000(2)
O8 0.037(4) 0.036(4) 0.034(4) -0.008(3) -0.008(3) 0.010(3)
O9 0.025(3) 0.026(3) 0.038(4) -0.007(3) -0.006(3) 0.000(3)
O10 0.029(3) 0.026(3) 0.034(3) -0.003(3) -0.014(3) 0.006(3)
O11 0.029(3) 0.021(3) 0.034(3) -0.012(3) -0.010(3) 0.003(2)
N1 0.023(4) 0.023(4) 0.035(4) -0.002(3) 0.004(3) -0.001(3)
N2 0.034(4) 0.029(5) 0.048(5) -0.009(4) 0.007(4) -0.009(3)
N3 0.032(4) 0.035(5) 0.031(4) 0.006(3) 0.007(3) 0.008(3)
N4 0.035(4) 0.040(5) 0.040(5) 0.013(4) 0.000(4) 0.011(4)
N5 0.040(4) 0.027(4) 0.027(4) 0.005(3) -0.002(3) -0.001(3)
N6 0.025(4) 0.031(4) 0.033(4) 0.008(3) -0.004(3) -0.005(3)
N7 0.035(4) 0.028(4) 0.037(4) -0.007(3) -0.010(3) 0.005(3)
N8 0.029(4) 0.037(5) 0.041(5) -0.008(4) -0.001(3) -0.001(3)
C1 0.040(6) 0.026(5) 0.060(7) -0.008(5) 0.012(5) 0.002(4)
C2 0.029(5) 0.027(5) 0.042(5) -0.008(4) 0.001(4) -0.002(4)
C3 0.028(5) 0.027(5) 0.050(6) -0.010(4) -0.003(4) -0.001(4)
C4 0.033(5) 0.017(4) 0.050(6) -0.006(4) 0.006(4) 0.003(4)
C5 0.056(7) 0.035(6) 0.062(7) -0.010(5) 0.029(6) -0.001(5)
C6 0.039(7) 0.085(11) 0.084(10) 0.039(8) 0.026(6) 0.026(6)
C7 0.025(4) 0.041(6) 0.030(5) 0.012(4) -0.003(4) 0.002(4)
C8 0.024(4) 0.032(5) 0.035(5) 0.009(4) -0.002(4) -0.003(4)
C9 0.028(5) 0.036(6) 0.044(6) -0.001(4) 0.000(4) 0.006(4)
C10 0.044(6) 0.063(8) 0.038(6) 0.012(5) 0.005(5) 0.022(6)
C11 0.044(6) 0.028(6) 0.051(6) 0.004(4) -0.007(5) -0.009(4)
C12 0.033(5) 0.020(4) 0.034(5) 0.005(4) 0.000(4) 0.004(4)
C13 0.032(5) 0.012(4) 0.034(5) 0.008(3) -0.002(4) 0.001(3)
C14 0.018(4) 0.033(5) 0.053(6) 0.008(4) -0.004(4) -0.003(4)
C15 0.050(7) 0.050(7) 0.049(6) 0.003(5) -0.021(5) -0.023(5)
C16 0.025(5) 0.040(7) 0.081(8) -0.011(6) 0.005(5) 0.007(4)
C17 0.028(5) 0.033(6) 0.039(5) 0.006(4) 0.003(4) 0.000(4)
C18 0.024(5) 0.030(5) 0.047(6) -0.005(4) 0.005(4) 0.003(4)
C19 0.026(4) 0.021(5) 0.048(6) -0.008(4) 0.000(4) 0.002(4)
C20 0.026(5) 0.039(6) 0.056(6) -0.010(5) -0.005(4) 0.004(4)

loop_
_atom_type_symbol
_atom_type_description
_atom_type_scat_dispersion_real
_atom_type_scat_dispersion_imag
_atom_type_scat_source
C C 0.0033 0.0016 'International Tables Vol C Tables 4.2.6.8 and 6.1.1.4'
H H 0.0000 0.0000 'International Tables Vol C Tables 4.2.6.8 and 6.1.1.4'
N N 0.0061 0.0033 'International Tables Vol C Tables 4.2.6.8 and 6.1.1.4'
O O 0.0106 0.0060 'International Tables Vol C Tables 4.2.6.8 and 6.1.1.4'
Cu Cu 0.3201 1.2651 'International Tables Vol C Tables 4.2.6.8 and 6.1.1.4'
Mo Mo -1.6832 0.6857 'International Tables Vol C Tables 4.2.6.8 and 6.1.1.4'

loop_
_geom_angle_atom_site_label_1
_geom_angle_atom_site_label_2
_geom_angle_atom_site_label_3
_geom_angle
_geom_angle_site_symmetry_1
_geom_angle_site_symmetry_3
O1 Mo1 O2 104.7(3) . .
O1 Mo1 O7 104.8(3) . .
O2 Mo1 O7 102.4(3) . .
O1 Mo1 O10 108.5(3) . .
O2 Mo1 O10 100.8(3) . .
O7 Mo1 O10 132.5(3) . .
O1 Mo1 O9 90.9(3) . .
O2 Mo1 O9 164.2(3) . .
O7 Mo1 O9 74.5(2) . .
O10 Mo1 O9 72.1(2) . .
O3 Mo2 O8 107.4(3) . .
O3 Mo2 O4 103.7(3) . .
O8 Mo2 O4 110.1(3) . .
O3 Mo2 O9 105.4(3) . .
O8 Mo2 O9 113.5(3) . .
O4 Mo2 O9 115.8(3) . .
O3 Mo2 O7 171.9(3) . .
O8 Mo2 O7 80.7(3) . .
O4 Mo2 O7 71.8(2) . .
O9 Mo2 O7 71.5(2) . .
O6 Mo3 O5 104.4(3) . .
O6 Mo3 O11 103.5(3) . .
O5 Mo3 O11 101.5(3) . .
O6 Mo3 O4 98.3(3) . 3_666
O5 Mo3 O4 86.1(3) . 3_666
O11 Mo3 O4 154.2(3) . 3_666
O6 Mo3 O7 92.1(3) . 3_666
O5 Mo3 O7 157.4(3) . 3_666
O11 Mo3 O7 89.4(3) . 3_666
O4 Mo3 O7 76.1(2) 3_666 3_666
O6 Mo3 O10 164.5(3) . .
O5 Mo3 O10 90.6(3) . .
O11 Mo3 O10 76.7(2) . .
O4 Mo3 O10 78.7(2) 3_666 .
O7 Mo3 O10 72.5(2) 3_666 .
O6 Mo3 Cu2 139.2(2) . .
O5 Mo3 Cu2 93.7(2) . .
O11 Mo3 Cu2 36.24(19) . .
O4 Mo3 Cu2 119.55(19) 3_666 .
O7 Mo3 Cu2 83.39(17) 3_666 .
O10 Mo3 Cu2 40.86(15) . .
O5 Cu1 N5 89.4(3) 3_566 2_545
O5 Cu1 N1 89.0(3) 3_566 .
N5 Cu1 N1 175.4(3) 2_545 .
O5 Cu1 O8 127.7(3) 3_566 .
N5 Cu1 O8 87.2(3) 2_545 .
N1 Cu1 O8 90.4(3) . .
O5 Cu1 N3 129.2(3) 3_566 .
N5 Cu1 N3 89.4(3) 2_545 .
N1 Cu1 N3 94.9(3) . .
O8 Cu1 N3 103.0(3) . .
N7 Cu2 O11 98.0(3) 3_576 .
N7 Cu2 O9 98.0(3) 3_576 .
O11 Cu2 O9 163.5(3) . .
N7 Cu2 O10 175.8(3) 3_576 .
O11 Cu2 O10 83.4(2) . .
O9 Cu2 O10 80.3(3) . .
N7 Cu2 O2 102.0(3) 3_576 3_666
O11 Cu2 O2 88.2(3) . 3_666
O9 Cu2 O2 92.3(2) . 3_666
O10 Cu2 O2 82.0(2) . 3_666
N7 Cu2 Mo3 130.4(2) 3_576 .
O11 Cu2 Mo3 33.42(18) . .
O9 Cu2 Mo3 130.06(19) . .
O10 Cu2 Mo3 50.44(17) . .
O2 Cu2 Mo3 89.00(15) 3_666 .
Mo1 O2 Cu2 108.9(3) . 3_666
Mo2 O4 Mo3 118.3(3) . 3_666
Mo3 O5 Cu1 158.7(4) . 3_566
Mo1 O7 Mo3 125.4(3) . 3_666
Mo1 O7 Mo2 103.2(2) . .
Mo3 O7 Mo2 92.4(2) 3_666 .
Mo2 O8 Cu1 160.3(4) . .
Mo2 O9 Cu2 134.7(4) . .
Mo2 O9 Mo1 110.0(3) . .
Cu2 O9 Mo1 95.9(3) . .
Mo1 O10 Cu2 111.2(3) . .
Mo1 O10 Mo3 155.4(3) . .
Cu2 O10 Mo3 88.7(2) . .
Mo3 O11 Cu2 110.3(3) . .
C2 N1 N2 107.2(7) . .
C2 N1 Cu1 136.6(6) . .
N2 N1 Cu1 115.2(6) . .
C4 N2 N1 112.1(8) . .
C9 N3 N4 105.7(7) . .
C9 N3 Cu1 133.8(6) . .
N4 N3 Cu1 120.4(6) . .
N3 N4 C7 112.8(8) . .
C14 N5 N6 106.3(8) . .
C14 N5 Cu1 128.7(7) . 2
N6 N5 Cu1 122.7(6) . 2
C12 N6 N5 110.7(7) . .
C19 N7 N8 104.5(8) . .
C19 N7 Cu2 131.6(7) . 3_576
N8 N7 Cu2 121.5(6) . 3_576
C17 N8 N7 111.8(8) . .
N1 C2 C3 108.7(8) . .
N1 C2 C1 125.0(8) . .
C3 C2 C1 126.2(9) . .
C4 C3 C2 105.2(8) . .
C4 C3 C18 124.8(9) . .
C2 C3 C18 130.0(9) . .
N2 C4 C3 106.8(8) . .
N2 C4 C5 122.3(9) . .
C3 C4 C5 130.9(9) . .
N4 C7 C8 106.0(8) . .
N4 C7 C6 122.2(9) . .
C8 C7 C6 131.8(9) . .
C7 C8 C9 105.0(8) . .
C7 C8 C13 128.3(8) . .
C9 C8 C13 126.4(9) . .
N3 C9 C8 110.5(8) . .
N3 C9 C10 122.1(9) . .
C8 C9 C10 127.4(9) . .
N6 C12 C13 107.6(8) . .
N6 C12 C11 121.0(8) . .
C13 C12 C11 131.4(8) . .
C12 C13 C14 105.1(8) . .
C12 C13 C8 125.7(8) . .
C14 C13 C8 128.9(9) . .
N5 C14 C13 110.3(8) . .
N5 C14 C15 123.2(9) . .
C13 C14 C15 126.5(9) . .
N8 C17 C18 107.2(8) . .
N8 C17 C16 119.6(9) . .
C18 C17 C16 133.2(10) . .
C17 C18 C19 106.4(9) . .
C17 C18 C3 129.5(9) . .
C19 C18 C3 124.0(9) . .
N7 C19 C18 110.2(8) . .
N7 C19 C20 119.7(8) . .
C18 C19 C20 130.1(9) . .

loop_
_geom_bond_atom_site_label_1
_geom_bond_atom_site_label_2
_geom_bond_distance
_geom_bond_site_symmetry_2
Mo1 O1 1.701(6) .
Mo1 O2 1.719(6) .
Mo1 O7 1.873(6) .
Mo1 O10 1.881(6) .
Mo1 O9 2.367(6) .
Mo2 O3 1.689(7) .
Mo2 O8 1.735(7) .
Mo2 O4 1.819(6) .
Mo2 O9 1.836(7) .
Mo2 O7 2.508(6) .
Mo3 O6 1.713(6) .
Mo3 O5 1.752(7) .
Mo3 O11 1.793(6) .
Mo3 O4 2.087(6) 3_666
Mo3 O7 2.129(6) 3_666
Mo3 O10 2.353(6) .
Mo3 Cu2 3.0517(16) .
Cu1 O5 1.964(7) 3_566
Cu1 N5 1.995(8) 2_545
Cu1 N1 2.001(7) .
Cu1 O8 2.048(6) .
Cu1 N3 2.082(8) .
Cu2 N7 1.902(8) 3_576
Cu2 O11 1.924(6) .
Cu2 O9 1.924(6) .
Cu2 O10 1.997(6) .
Cu2 O2 2.355(6) 3_666
O2 Cu2 2.355(6) 3_666
O4 Mo3 2.087(6) 3_666
O5 Cu1 1.964(7) 3_566
O7 Mo3 2.129(6) 3_666
N1 C2 1.315(12) .
N1 N2 1.357(10) .
N2 C4 1.310(12) .
N3 C9 1.325(12) .
N3 N4 1.338(11) .
N4 C7 1.338(12) .
N5 C14 1.324(12) .
N5 N6 1.361(10) .
N5 Cu1 1.995(8) 2
N6 C12 1.332(11) .
N7 C19 1.352(12) .
N7 N8 1.389(11) .
N7 Cu2 1.902(8) 3_576
N8 C17 1.335(13) .
C1 C2 1.497(13) .
C2 C3 1.422(13) .
C3 C4 1.397(13) .
C3 C18 1.487(13) .
C4 C5 1.474(13) .
C6 C7 1.472(14) .
C7 C8 1.389(12) .
C8 C9 1.401(13) .
C8 C13 1.473(12) .
C9 C10 1.484(13) .
C11 C12 1.507(13) .
C12 C13 1.383(13) .
C13 C14 1.395(12) .
C14 C15 1.490(13) .
C16 C17 1.489(14) .
C17 C18 1.377(14) .
C18 C19 1.402(13) .
C19 C20 1.482(13) .
